data_4088772
loop_
_publ_author_name
'VenkatRamani, Sudarsan'
'Roland, Christopher D.'
'Zhang, James G.'
'Ghiviriga, Ion'
'Abboud, Khalil A.'
'Veige, Adam S.'

_publ_section_title
;
 Trianionic Pincer Complexes of Niobium and Tantalum as Precatalysts for
 ROMP of Norbornene
;
_journal_issue 16
_journal_name_full Organometallics
_journal_page_first 2675
_journal_paper_doi 10.1021/acs.organomet.6b00421
_journal_volume 35
_journal_year 2016
_chemical_formula_sum 'C40 H38 F12 N Nb O2'
_chemical_formula_weight 885.62
_space_group_crystal_system monoclinic
_space_group_IT_number 14
_space_group_name_Hall '-P 2ybc'
_space_group_name_H-M_alt 'P 1 21/c 1'
_atom_sites_solution_hydrogens geom
_atom_sites_solution_primary direct
_atom_sites_solution_secondary difmap
_audit_creation_method SHELXL-2014/6
_audit_update_record
;
2015-11-11 # Formatted by publCIF

;
_cell_angle_alpha 90
_cell_angle_beta 108.6413(10)
_cell_angle_gamma 90
_cell_formula_units_Z 8
_cell_length_a 21.8594(9)
_cell_length_b 19.7815(9)
_cell_length_c 18.6796(8)
_cell_measurement_reflns_used 8453
_cell_measurement_temperature 100(2)
_cell_measurement_theta_max 28.0
_cell_measurement_theta_min 2.0
_cell_volume 7653.5(6)
_computing_cell_refinement 'Bruker APEX2 (Bruker, 2014)'
_computing_data_collection 'Bruker APEX2 (Bruker, 2014)'
_computing_data_reduction 'Bruker SHELXTL (Bruker 2000)'
_computing_molecular_graphics 'XP in SHELXTL-plus, Bruker 2014'
_computing_publication_material 'SHELXL2014/6, Sheldrick, G. M. 2014'
_computing_structure_refinement 'SHELXL2014/6, Sheldrick G. M. 2014'
_computing_structure_solution 'SHELXL2014/6, Sheldrick G. M. 2014'
_diffrn_ambient_temperature 100(2)
_diffrn_measured_fraction_theta_full 1.000
_diffrn_measured_fraction_theta_max 1.000
_diffrn_measurement_device_type 'Bruker APEX-II DUO'
_diffrn_measurement_method 'phi and omega scans'
_diffrn_radiation_type MoK\a
_diffrn_radiation_wavelength 0.71073
_diffrn_reflns_av_R_equivalents 0.0678
_diffrn_reflns_av_unetI/netI 0.0590
_diffrn_reflns_Laue_measured_fraction_full 1.000
_diffrn_reflns_Laue_measured_fraction_max 1.000
_diffrn_reflns_limit_h_max 28
_diffrn_reflns_limit_h_min -27
_diffrn_reflns_limit_k_max 25
_diffrn_reflns_limit_k_min -25
_diffrn_reflns_limit_l_max 22
_diffrn_reflns_limit_l_min -24
_diffrn_reflns_number 125631
_diffrn_reflns_point_group_measured_fraction_full 1.000
_diffrn_reflns_point_group_measured_fraction_max 1.000
_diffrn_reflns_theta_full 25.242
_diffrn_reflns_theta_max 27.498
_diffrn_reflns_theta_min 1.423
_diffrn_source 'fine-focus sealed tube'
_exptl_absorpt_coefficient_mu 0.409
_exptl_absorpt_correction_T_max 0.9667
_exptl_absorpt_correction_T_min 0.9150
_exptl_absorpt_correction_type analytical
_exptl_absorpt_process_details 'based on measured indexed crystal faces, Bruker SHELXTL2014 (Sheldrick, 2014)'
_exptl_crystal_colour orange
_exptl_crystal_density_diffrn 1.537
_exptl_crystal_description plate
_exptl_crystal_F_000 3600
_exptl_crystal_size_max 0.325
_exptl_crystal_size_mid 0.224
_exptl_crystal_size_min 0.124
_refine_diff_density_max 0.759
_refine_diff_density_min -0.564
_refine_diff_density_rms 0.073
_refine_ls_extinction_method none
_refine_ls_goodness_of_fit_ref 0.947
_refine_ls_hydrogen_treatment constr
_refine_ls_matrix_type full
_refine_ls_number_parameters 1021
_refine_ls_number_reflns 17576
_refine_ls_number_restraints 996
_refine_ls_restrained_S_all 0.925
_refine_ls_R_factor_all 0.0588
_refine_ls_R_factor_gt 0.0348
_refine_ls_shift/su_max 0.002
_refine_ls_shift/su_mean 0.000
_refine_ls_structure_factor_coef Fsqd
_refine_ls_weighting_details 'w=1/[\s^2^(Fo^2^)+(0.0327P)^2^] where P=(Fo^2^+2Fc^2^)/3'
_refine_ls_weighting_scheme calc
_refine_ls_wR_factor_gt 0.0703
_refine_ls_wR_factor_ref 0.0777
_reflns_Friedel_coverage 0.000
_reflns_number_gt 12671
_reflns_number_total 17576
_reflns_threshold_expression 'I > 2\s(I)'
_cod_data_source_file om6b00421_si_001.cif
_cod_data_source_block sud14
_cod_original_sg_symbol_H-M 'P 21/c'
_cod_database_code 4088772
_shelx_space_group_comment
; 
The symmetry employed for this shelxl refinement is uniquely defined 
by the following loop, which should always be used as a source of 
symmetry information in preference to the above space-group names. 
They are only intended as comments. 
;
_shelx_estimated_absorpt_t_min 0.878
_shelx_estimated_absorpt_t_max 0.951
_shelxl_version_number 2014/6

loop_
_space_group_symop_operation_xyz
'x, y, z'
'-x, y+1/2, -z+1/2'
'-x, -y, -z'
'x, -y-1/2, z-1/2'

loop_
_atom_site_label
_atom_site_type_symbol
_atom_site_fract_x
_atom_site_fract_y
_atom_site_fract_z
_atom_site_U_iso_or_equiv
_atom_site_adp_type
_atom_site_occupancy
_atom_site_site_symmetry_order
_atom_site_calc_flag
_atom_site_refinement_flags_posn
_atom_site_refinement_flags_adp
Nb1A Nb 0.03269(2) 0.35672(2) 0.25409(2) 0.01445(5) Uani 1 1 d . U
F1A F -0.00740(6) 0.19162(7) 0.38731(8) 0.0284(3) Uani 1 1 d . U
F2A F 0.03475(6) 0.14300(6) 0.31147(7) 0.0255(3) Uani 1 1 d . U
F3A F 0.08097(6) 0.13528(7) 0.43191(7) 0.0291(3) Uani 1 1 d . U
F4A F 0.06662(7) 0.28577(7) 0.48262(7) 0.0307(3) Uani 1 1 d . U
F5A F 0.13820(6) 0.33594(7) 0.44464(7) 0.0281(3) Uani 1 1 d . U
F6A F 0.15927(6) 0.23912(7) 0.50061(7) 0.0277(3) Uani 1 1 d . U
F7A F 0.04300(6) 0.42945(7) 0.03470(7) 0.0240(3) Uani 1 1 d . U
F8A F 0.10894(6) 0.35371(6) 0.09955(7) 0.0221(3) Uani 1 1 d . U
F9A F 0.14614(6) 0.44563(7) 0.06824(7) 0.0254(3) Uani 1 1 d . U
F10A F 0.00982(6) 0.52988(6) 0.11233(7) 0.0231(3) Uani 1 1 d . U
F11A F 0.08215(6) 0.55934(6) 0.21567(7) 0.0246(3) Uani 1 1 d . U
F12A F 0.10312(6) 0.56173(6) 0.11001(7) 0.0248(3) Uani 1 1 d . U
O1A O 0.04255(7) 0.28553(7) 0.32603(8) 0.0170(3) Uani 1 1 d . U
O2A O 0.04692(7) 0.41958(7) 0.18443(8) 0.0157(3) Uani 1 1 d . U
N1A N 0.12780(8) 0.33710(9) 0.27324(10) 0.0163(4) Uani 1 1 d . U
C1A C 0.08747(10) 0.24163(11) 0.37307(12) 0.0165(5) Uani 1 1 d . U
C2A C 0.14334(10) 0.22711(11) 0.34271(12) 0.0166(5) Uani 1 1 d . U
C3A C 0.18147(11) 0.16904(11) 0.36545(13) 0.0208(5) Uani 1 1 d . U
H3AA H 0.1727 0.1396 0.4011 0.025 Uiso 1 1 calc R U
C4A C 0.23130(11) 0.15319(11) 0.33786(13) 0.0219(5) Uani 1 1 d . U
C5A C 0.24050(11) 0.19497(11) 0.28237(13) 0.0218(5) Uani 1 1 d . U
H5AA H 0.2721 0.1834 0.2595 0.026 Uiso 1 1 calc R U
C6A C 0.20441(10) 0.25291(11) 0.26009(13) 0.0197(5) Uani 1 1 d . U
H6AA H 0.2117 0.2804 0.2218 0.024 Uiso 1 1 calc R U
C7A C 0.15729(10) 0.27254(11) 0.29223(12) 0.0160(5) Uani 1 1 d . U
C8A C 0.04877(11) 0.17750(12) 0.37667(13) 0.0213(5) Uani 1 1 d . U
C9A C 0.11302(11) 0.27536(12) 0.45144(13) 0.0220(5) Uani 1 1 d . U
C10A C 0.27316(12) 0.09177(12) 0.36714(14) 0.0313(6) Uani 1 1 d . U
H10A H 0.2860 0.0908 0.4224 0.047 Uiso 1 1 calc R U
H10B H 0.3118 0.0941 0.3514 0.047 Uiso 1 1 calc R U
H10C H 0.2488 0.0507 0.3466 0.047 Uiso 1 1 calc R U
C11A C 0.09595(10) 0.45212(11) 0.16483(12) 0.0142(4) Uani 1 1 d . U
C12A C 0.16084(10) 0.44559(11) 0.22679(12) 0.0150(5) Uani 1 1 d . U
C13A C 0.20932(10) 0.49335(11) 0.23330(12) 0.0179(5) Uani 1 1 d . U
H13A H 0.2013 0.5288 0.1972 0.021 Uiso 1 1 calc R U
C14A C 0.26856(10) 0.49149(11) 0.28990(12) 0.0180(5) Uani 1 1 d . U
C15A C 0.27788(10) 0.43951(11) 0.34311(12) 0.0192(5) Uani 1 1 d . U
H15A H 0.3169 0.4378 0.3843 0.023 Uiso 1 1 calc R U
C16A C 0.23144(10) 0.39081(11) 0.33673(12) 0.0191(5) Uani 1 1 d . U
H16A H 0.2396 0.3559 0.3736 0.023 Uiso 1 1 calc R U
C17A C 0.17235(10) 0.39083(11) 0.27771(12) 0.0152(5) Uani 1 1 d . U
C18A C 0.09858(11) 0.42014(11) 0.09092(12) 0.0188(5) Uani 1 1 d . U
C19A C 0.07280(11) 0.52679(11) 0.15014(12) 0.0192(5) Uani 1 1 d . U
C20A C 0.31969(11) 0.54354(12) 0.29438(13) 0.0250(6) Uani 1 1 d . U
H20A H 0.2996 0.5843 0.2670 0.038 Uiso 1 1 calc R U
H20B H 0.3509 0.5254 0.2716 0.038 Uiso 1 1 calc R U
H20C H 0.3419 0.5549 0.3474 0.038 Uiso 1 1 calc R U
C21A C -0.04912(10) 0.30590(11) 0.17711(12) 0.0183(5) Uani 1 1 d . U
H21A H -0.0701 0.2819 0.2096 0.022 Uiso 1 1 calc R U
H21B H -0.0793 0.3424 0.1518 0.022 Uiso 1 1 calc R U
C22A C -0.0499(1) 0.25489(11) 0.11330(12) 0.0175(5) Uani 1 1 d . U
C23A C 0.01372(11) 0.21550(12) 0.13566(13) 0.0227(5) Uani 1 1 d . U
H23A H 0.0122 0.1816 0.0968 0.034 Uiso 1 1 calc R U
H23B H 0.0201 0.1929 0.1842 0.034 Uiso 1 1 calc R U
H23C H 0.0495 0.2468 0.1402 0.034 Uiso 1 1 calc R U
C24A C -0.05561(12) 0.29396(12) 0.04022(12) 0.0259(6) Uani 1 1 d . U
H24A H -0.0574 0.2619 -0.0004 0.039 Uiso 1 1 calc R U
H24B H -0.0180 0.3235 0.0485 0.039 Uiso 1 1 calc R U
H24C H -0.0950 0.3214 0.0260 0.039 Uiso 1 1 calc R U
C25A C -0.10865(11) 0.20808(12) 0.09954(12) 0.0191(5) Uani 1 1 d . U
C26A C -0.17102(11) 0.23429(13) 0.06989(13) 0.0249(5) Uani 1 1 d . U
H26A H -0.1766 0.2812 0.0589 0.030 Uiso 1 1 calc R U
C27A C -0.22488(12) 0.19323(14) 0.05625(13) 0.0290(6) Uani 1 1 d . U
H27A H -0.2667 0.2122 0.0355 0.035 Uiso 1 1 calc R U
C28A C -0.21845(12) 0.12510(14) 0.07240(14) 0.0341(6) Uani 1 1 d . U
H28A H -0.2555 0.0970 0.0627 0.041 Uiso 1 1 calc R U
C29A C -0.15722(12) 0.09835(14) 0.10290(15) 0.0356(7) Uani 1 1 d . U
H29A H -0.1521 0.0516 0.1149 0.043 Uiso 1 1 calc R U
C30A C -0.10289(12) 0.13936(12) 0.11622(13) 0.0274(6) Uani 1 1 d . U
H30A H -0.0612 0.1201 0.1371 0.033 Uiso 1 1 calc R U
C31A C 0.01891(11) 0.43559(12) 0.32907(12) 0.0206(5) Uani 1 1 d . U
H31A H 0.0510 0.4277 0.3795 0.025 Uiso 1 1 calc R U
H31B H 0.0302 0.4792 0.3105 0.025 Uiso 1 1 calc R U
C32A C -0.04771(11) 0.44475(12) 0.34056(13) 0.0216(5) Uani 1 1 d . U
C33A C -0.05594(12) 0.39157(13) 0.39638(13) 0.0290(6) Uani 1 1 d . U
H33A H -0.0981 0.3975 0.4037 0.044 Uiso 1 1 calc R U
H33B H -0.0216 0.3969 0.4449 0.044 Uiso 1 1 calc R U
H33C H -0.0534 0.3463 0.3763 0.044 Uiso 1 1 calc R U
C34A C -0.05148(12) 0.51550(13) 0.37381(14) 0.0312(6) Uani 1 1 d . U
H34A H -0.0930 0.5206 0.3828 0.047 Uiso 1 1 calc R U
H34B H -0.0475 0.5502 0.3381 0.047 Uiso 1 1 calc R U
H34C H -0.0163 0.5206 0.4216 0.047 Uiso 1 1 calc R U
C35A C -0.10040(11) 0.43943(11) 0.26296(13) 0.0191(5) Uani 1 1 d . U
C36A C -0.09591(11) 0.47867(12) 0.20251(13) 0.0235(5) Uani 1 1 d . U
H36A H -0.0613 0.5099 0.2106 0.028 Uiso 1 1 calc R U
C37A C -0.14082(12) 0.47293(12) 0.13127(14) 0.0286(6) Uani 1 1 d . U
H37A H -0.1365 0.4997 0.0909 0.034 Uiso 1 1 calc R U
C38A C -0.19213(12) 0.42821(13) 0.11843(14) 0.0305(6) Uani 1 1 d . U
H38A H -0.2230 0.4242 0.0695 0.037 Uiso 1 1 calc R U
C39A C -0.19766(11) 0.38957(12) 0.17781(14) 0.0267(6) Uani 1 1 d . U
H39A H -0.2327 0.3590 0.1697 0.032 Uiso 1 1 calc R U
C40A C -0.15246(11) 0.39512(12) 0.24904(14) 0.0241(5) Uani 1 1 d . U
H40A H -0.1570 0.3682 0.2891 0.029 Uiso 1 1 calc R U
Nb1B Nb 0.47523(2) 0.62868(2) 0.75733(2) 0.01413(5) Uani 1 1 d . U
F1B F 0.52739(6) 0.48825(7) 0.60584(8) 0.0310(3) Uani 1 1 d . U
F2B F 0.48303(7) 0.42538(7) 0.66929(8) 0.0324(3) Uani 1 1 d . U
F3B F 0.44250(7) 0.43083(7) 0.54770(8) 0.0330(4) Uani 1 1 d . U
F4B F 0.45739(6) 0.59149(8) 0.52697(7) 0.0316(3) Uani 1 1 d . U
F5B F 0.37653(6) 0.62643(7) 0.55912(7) 0.0252(3) Uani 1 1 d . U
F6B F 0.36689(7) 0.53713(7) 0.49054(7) 0.0327(4) Uani 1 1 d . U
F7B F 0.44266(6) 0.65772(8) 0.97838(7) 0.0317(4) Uani 1 1 d . U
F8B F 0.34109(6) 0.68122(7) 0.93545(7) 0.0274(3) Uani 1 1 d . U
F9B F 0.37898(6) 0.59623(7) 0.89093(7) 0.0268(3) Uani 1 1 d . U
F10B F 0.48578(6) 0.77389(7) 0.93522(8) 0.0356(4) Uani 1 1 d . U
F11B F 0.38821(6) 0.80421(7) 0.92108(8) 0.0339(4) Uani 1 1 d . U
F12B F 0.42776(7) 0.81739(7) 0.82986(8) 0.0339(4) Uani 1 1 d . U
O1B O 0.47169(7) 0.56714(7) 0.67703(8) 0.0165(3) Uani 1 1 d . U
O2B O 0.45540(7) 0.67776(7) 0.83501(8) 0.0170(3) Uani 1 1 d . U
N1B N 0.37938(8) 0.60959(9) 0.72308(10) 0.0148(4) Uani 1 1 d . U
C1B C 0.4292(1) 0.52781(11) 0.62106(12) 0.0173(5) Uani 1 1 d . U
C2B C 0.3709(1) 0.50644(11) 0.64375(12) 0.0172(5) Uani 1 1 d . U
C3B C 0.33633(11) 0.44773(12) 0.61423(13) 0.0220(5) Uani 1 1 d . U
H3BA H 0.3502 0.4210 0.5801 0.026 Uiso 1 1 calc R U
C4B C 0.28278(11) 0.42695(12) 0.63265(13) 0.0231(5) Uani 1 1 d . U
C5B C 0.26424(11) 0.46643(11) 0.68365(13) 0.0216(5) Uani 1 1 d . U
H5BA H 0.2280 0.4532 0.6980 0.026 Uiso 1 1 calc R U
C6B C 0.29742(10) 0.52443(11) 0.71388(12) 0.0183(5) Uani 1 1 d . U
H6BA H 0.2842 0.5498 0.7496 0.022 Uiso 1 1 calc R U
C7B C 0.35004(10) 0.54683(11) 0.69332(12) 0.0159(5) Uani 1 1 d . U
C8B C 0.47054(12) 0.46735(12) 0.61027(13) 0.0248(5) Uani 1 1 d . U
C9B C 0.40745(11) 0.57060(12) 0.54838(13) 0.0232(5) Uani 1 1 d . U
C10B C 0.24693(12) 0.36376(13) 0.59919(15) 0.0337(6) Uani 1 1 d . U
H10D H 0.2482 0.3578 0.5476 0.051 Uiso 1 1 calc R U
H10E H 0.2019 0.3675 0.5981 0.051 Uiso 1 1 calc R U
H10F H 0.2672 0.3247 0.6300 0.051 Uiso 1 1 calc R U
C11B C 0.40291(10) 0.70465(11) 0.85340(12) 0.0169(5) Uani 1 1 d . U
C12B C 0.34235(10) 0.70716(11) 0.78440(12) 0.0151(5) Uani 1 1 d . U
C13B C 0.29247(11) 0.75303(11) 0.78138(12) 0.0180(5) Uani 1 1 d . U
H13B H 0.2970 0.7820 0.8233 0.022 Uiso 1 1 calc R U
C14B C 0.23699(11) 0.75756(11) 0.71962(13) 0.0186(5) Uani 1 1 d . U
C15B C 0.23263(10) 0.71679(11) 0.65702(12) 0.0183(5) Uani 1 1 d . U
H15B H 0.1965 0.7210 0.6125 0.022 Uiso 1 1 calc R U
C16B C 0.28041(10) 0.67054(11) 0.65940(12) 0.0169(5) Uani 1 1 d . U
H16B H 0.2763 0.6433 0.6162 0.020 Uiso 1 1 calc R U
C17B C 0.33485(10) 0.66250(11) 0.72360(12) 0.0142(5) Uani 1 1 d . U
C18B C 0.39153(11) 0.65980(12) 0.91541(13) 0.0219(5) Uani 1 1 d . U
C19B C 0.42635(11) 0.77605(13) 0.88564(14) 0.0260(6) Uani 1 1 d . U
C20B C 0.18270(11) 0.80457(12) 0.71974(14) 0.0262(6) Uani 1 1 d . U
H20D H 0.2004 0.8441 0.7511 0.039 Uiso 1 1 calc R U
H20E H 0.1526 0.7809 0.7403 0.039 Uiso 1 1 calc R U
H20F H 0.1599 0.8192 0.6679 0.039 Uiso 1 1 calc R U
C21B C 0.5549(1) 0.57244(11) 0.82998(12) 0.0171(5) Uani 1 1 d . U
H21C H 0.5787 0.5553 0.7966 0.021 Uiso 1 1 calc R U
H21D H 0.5834 0.6066 0.8631 0.021 Uiso 1 1 calc R U
C22B C 0.5533(1) 0.51268(11) 0.88261(12) 0.0170(5) Uani 1 1 d . U
C23B C 0.48787(10) 0.47691(11) 0.85355(13) 0.0208(5) Uani 1 1 d . U
H23D H 0.4865 0.4399 0.8878 0.031 Uiso 1 1 calc R U
H23E H 0.4819 0.4587 0.8030 0.031 Uiso 1 1 calc R U
H23F H 0.4533 0.5092 0.8512 0.031 Uiso 1 1 calc R U
C24B C 0.56152(11) 0.54070(12) 0.96206(12) 0.0216(5) Uani 1 1 d . U
H24D H 0.5607 0.5033 0.9961 0.032 Uiso 1 1 calc R U
H24E H 0.5262 0.5721 0.9595 0.032 Uiso 1 1 calc R U
H24F H 0.6029 0.5645 0.9811 0.032 Uiso 1 1 calc R U
C25B C 0.60974(10) 0.46446(11) 0.88766(12) 0.0170(5) Uani 1 1 d . U
C26B C 0.6729(1) 0.48963(12) 0.91173(12) 0.0205(5) Uani 1 1 d . U
H26B H 0.6799 0.5363 0.9238 0.025 Uiso 1 1 calc R U
C27B C 0.72553(11) 0.44793(12) 0.91840(13) 0.0242(5) Uani 1 1 d . U
H27B H 0.7679 0.4663 0.9346 0.029 Uiso 1 1 calc R U
C28B C 0.71652(12) 0.37994(12) 0.90154(13) 0.0250(5) Uani 1 1 d . U
H28B H 0.7525 0.3512 0.9070 0.030 Uiso 1 1 calc R U
C29B C 0.65462(12) 0.35430(12) 0.87677(13) 0.0258(6) Uani 1 1 d . U
H29B H 0.6480 0.3077 0.8643 0.031 Uiso 1 1 calc R U
C30B C 0.60176(11) 0.39588(12) 0.86990(13) 0.0220(5) Uani 1 1 d . U
H30B H 0.5595 0.3772 0.8528 0.026 Uiso 1 1 calc R U
C31B C 0.49673(10) 0.71640(11) 0.70017(13) 0.0197(5) Uani 1 1 d . U
H31C H 0.4702 0.7132 0.6463 0.024 Uiso 1 1 calc R U
H31D H 0.4817 0.7568 0.7210 0.024 Uiso 1 1 calc R U
C32B C 0.56762(11) 0.72970(12) 0.70327(14) 0.0228(5) Uani 1 1 d . U
C33B C 0.58541(12) 0.68112(13) 0.64892(14) 0.0301(6) Uani 1 1 d . U
H33D H 0.6290 0.6915 0.6480 0.045 Uiso 1 1 calc R U
H33E H 0.5545 0.6864 0.5980 0.045 Uiso 1 1 calc R U
H33F H 0.5841 0.6345 0.6661 0.045 Uiso 1 1 calc R U
C34B C 0.57233(11) 0.80281(12) 0.67672(15) 0.0325(6) Uani 1 1 d . U
H34D H 0.6160 0.8111 0.6749 0.049 Uiso 1 1 calc R U
H34E H 0.5629 0.8345 0.7121 0.049 Uiso 1 1 calc R U
H34F H 0.5410 0.8093 0.6263 0.049 Uiso 1 1 calc R U
C35B C 0.61216(11) 0.72191(11) 0.78522(14) 0.0227(5) Uani 1 1 d . U
C36B C 0.59633(11) 0.75370(12) 0.84320(14) 0.0265(6) Uani 1 1 d . U
H36B H 0.5595 0.7823 0.8311 0.032 Uiso 1 1 calc R U
C37B C 0.63294(12) 0.74468(13) 0.91820(15) 0.0319(6) Uani 1 1 d . U
H37B H 0.6206 0.7663 0.9569 0.038 Uiso 1 1 calc R U
C38B C 0.68749(12) 0.70422(13) 0.93700(15) 0.0342(6) Uani 1 1 d . U
H38B H 0.7124 0.6975 0.9884 0.041 Uiso 1 1 calc R U
C39B C 0.70510(11) 0.67386(13) 0.88009(15) 0.0317(6) Uani 1 1 d . U
H39B H 0.7432 0.6471 0.8924 0.038 Uiso 1 1 calc R U
C40B C 0.66778(11) 0.68194(12) 0.80506(15) 0.0262(6) Uani 1 1 d . U
H40B H 0.6802 0.6600 0.7666 0.031 Uiso 1 1 calc R U

loop_
_atom_site_aniso_label
_atom_site_aniso_U_11
_atom_site_aniso_U_22
_atom_site_aniso_U_33
_atom_site_aniso_U_23
_atom_site_aniso_U_13
_atom_site_aniso_U_12
Nb1A 0.01235(10) 0.01676(10) 0.01439(10) 0.00008(8) 0.00448(8) -0.00065(8)
F1A 0.0238(7) 0.0321(8) 0.0339(8) 0.0020(6) 0.0155(7) -0.0062(6)
F2A 0.0292(8) 0.0232(7) 0.0237(7) -0.0021(6) 0.0077(6) -0.0100(6)
F3A 0.0306(8) 0.0294(8) 0.0247(7) 0.0124(6) 0.0053(6) -0.0066(6)
F4A 0.0284(8) 0.0455(9) 0.0206(7) -0.0032(6) 0.0111(6) 0.0001(7)
F5A 0.0330(8) 0.0251(7) 0.0209(7) -0.0016(6) 0.0015(6) -0.0088(6)
F6A 0.0275(7) 0.0319(8) 0.0186(7) 0.0052(6) 0.0004(6) 0.0002(6)
F7A 0.0236(7) 0.0301(8) 0.0147(6) -0.0013(6) 0.0013(6) 0.0017(6)
F8A 0.0251(7) 0.0199(7) 0.0225(7) -0.0015(5) 0.0091(6) 0.0012(6)
F9A 0.0275(8) 0.0306(8) 0.0230(7) -0.0021(6) 0.0151(6) -0.0072(6)
F10A 0.0186(7) 0.0229(7) 0.0233(7) 0.0027(6) 0.0004(6) 0.0038(6)
F11A 0.0288(8) 0.0201(7) 0.0216(7) -0.0042(6) 0.0033(6) 0.0038(6)
F12A 0.0268(7) 0.0202(7) 0.0273(7) 0.0075(6) 0.0085(6) -0.0007(6)
O1A 0.0142(8) 0.0208(8) 0.0163(8) 0.0023(6) 0.0053(6) -0.0006(6)
O2A 0.0139(8) 0.0172(8) 0.0159(8) 0.0025(6) 0.0047(6) 0.0011(6)
N1A 0.0149(9) 0.0154(9) 0.0191(10) 0.0043(7) 0.0061(8) 0.0002(7)
C1A 0.0155(11) 0.0185(11) 0.0143(11) 0.0028(9) 0.0029(9) -0.0018(9)
C2A 0.0156(11) 0.0181(11) 0.0151(11) -0.0004(9) 0.0034(9) -0.0022(9)
C3A 0.0208(12) 0.0183(12) 0.0220(12) 0.0020(9) 0.005(1) -0.0050(9)
C4A 0.0186(12) 0.0172(12) 0.0273(13) 0.0003(10) 0.0039(10) 0.0005(9)
C5A 0.0154(11) 0.0221(12) 0.0282(13) -0.002(1) 0.0075(10) 0.0005(9)
C6A 0.0167(11) 0.0199(12) 0.0225(12) 0.0031(9) 0.0062(10) -0.0019(9)
C7A 0.0140(11) 0.0163(11) 0.0156(11) 0.0011(9) 0.0019(9) 0.0004(9)
C8A 0.0193(12) 0.0256(13) 0.0190(12) 0.0034(10) 0.0063(10) -0.0039(10)
C9A 0.0197(12) 0.0262(13) 0.0193(12) 0.0038(10) 0.0053(10) -0.0005(10)
C10A 0.0311(14) 0.0251(14) 0.0377(15) 0.0078(11) 0.0110(12) 0.0097(11)
C11A 0.0139(10) 0.0154(11) 0.0142(10) 0.0016(8) 0.0055(9) -0.0016(8)
C12A 0.0143(10) 0.0149(11) 0.0160(11) -0.0005(8) 0.0051(9) 0.0023(8)
C13A 0.0180(11) 0.0174(11) 0.0186(11) 0.0019(9) 0.0064(9) 0.0003(9)
C14A 0.0166(11) 0.0188(11) 0.0194(11) -0.0006(9) 0.0069(9) -0.0006(9)
C15A 0.0158(11) 0.0212(12) 0.0188(11) -0.0005(9) 0.0029(10) 0.0001(9)
C16A 0.0180(11) 0.0179(12) 0.0206(12) 0.0043(9) 0.0051(10) 0.0015(9)
C17A 0.0144(11) 0.0158(11) 0.0175(11) -0.0005(8) 0.0082(9) 0.0014(8)
C18A 0.0189(11) 0.0215(12) 0.0164(11) 0.0011(9) 0.0062(9) -0.0012(9)
C19A 0.0189(11) 0.0197(12) 0.0172(11) 0.0031(9) 0.0034(10) -0.0009(9)
C20A 0.0216(12) 0.0252(13) 0.0263(13) 0.0037(10) 0.0048(11) -0.0058(10)
C21A 0.0141(11) 0.0200(12) 0.0203(11) -0.0009(9) 0.0048(9) -0.0004(9)
C22A 0.0157(11) 0.0202(12) 0.0167(11) -0.0020(9) 0.0055(9) -0.0018(9)
C23A 0.0202(12) 0.0230(13) 0.0253(13) -0.0036(10) 0.008(1) -0.0002(10)
C24A 0.0258(13) 0.0317(14) 0.0189(12) -0.0007(10) 0.0056(11) -0.0051(11)
C25A 0.0191(11) 0.0255(12) 0.0130(11) -0.0057(9) 0.0057(9) -0.0032(9)
C26A 0.0232(12) 0.0284(13) 0.0211(12) -0.0058(10) 0.0044(10) -0.0008(10)
C27A 0.0170(12) 0.0422(15) 0.0257(13) -0.0086(11) 0.0040(11) -0.0025(11)
C28A 0.0258(14) 0.0414(16) 0.0344(15) -0.0081(12) 0.0085(12) -0.0166(12)
C29A 0.0325(15) 0.0284(14) 0.0407(16) 0.0010(12) 0.0042(13) -0.0101(12)
C30A 0.0212(12) 0.0287(13) 0.0288(14) 0.0000(11) 0.0030(11) -0.0033(10)
C31A 0.0204(12) 0.0243(12) 0.0179(12) -0.0026(9) 0.0071(10) 0.000(1)
C32A 0.0212(12) 0.0234(12) 0.0225(12) -0.0052(10) 0.0104(10) -0.0004(10)
C33A 0.0256(14) 0.0396(15) 0.0247(13) 0.0004(11) 0.0119(11) 0.0003(12)
C34A 0.0312(14) 0.0311(14) 0.0341(15) -0.0127(12) 0.0143(12) 0.0003(12)
C35A 0.0171(11) 0.0161(11) 0.0260(12) -0.0051(9) 0.0095(10) 0.0023(9)
C36A 0.0194(12) 0.0204(12) 0.0308(13) -0.0008(10) 0.0083(11) -0.0002(10)
C37A 0.0305(14) 0.0245(13) 0.0305(14) 0.0055(11) 0.0091(12) 0.0062(11)
C38A 0.0241(13) 0.0322(15) 0.0303(14) -0.0037(11) 0.0015(11) 0.0067(11)
C39A 0.0175(12) 0.0252(13) 0.0381(15) -0.0066(11) 0.0100(11) -0.0002(10)
C40A 0.0224(12) 0.0237(13) 0.0297(13) -0.0029(10) 0.0133(11) -0.0015(10)
Nb1B 0.01222(10) 0.01534(10) 0.01532(10) 0.00073(8) 0.00510(8) 0.00095(8)
F1B 0.0205(7) 0.0389(9) 0.0356(8) -0.0074(7) 0.0117(7) 0.0071(6)
F2B 0.0355(8) 0.0275(8) 0.0348(8) 0.0028(6) 0.0120(7) 0.0151(7)
F3B 0.0303(8) 0.0372(9) 0.0317(8) -0.0175(7) 0.0103(7) 0.0043(7)
F4B 0.0264(8) 0.0491(10) 0.0238(8) 0.0091(7) 0.0146(6) 0.0076(7)
F5B 0.0255(7) 0.0297(8) 0.0211(7) 0.0053(6) 0.0084(6) 0.0091(6)
F6B 0.0318(8) 0.0441(9) 0.0175(7) -0.0046(6) 0.0011(6) 0.0053(7)
F7B 0.0237(7) 0.0517(10) 0.0167(7) 0.0016(6) 0.0022(6) 0.0077(7)
F8B 0.0230(7) 0.0399(9) 0.0236(7) 0.0023(6) 0.0133(6) 0.0076(6)
F9B 0.0331(8) 0.0239(7) 0.0263(7) 0.0039(6) 0.0136(6) 0.0012(6)
F10B 0.0200(7) 0.0379(9) 0.0429(9) -0.0211(7) 0.0015(7) -0.0034(6)
F11B 0.0264(8) 0.0338(9) 0.0434(9) -0.0229(7) 0.0138(7) -0.0025(7)
F12B 0.0333(8) 0.0191(7) 0.0516(10) -0.0052(7) 0.0166(8) -0.0080(6)
O1B 0.0145(8) 0.0211(8) 0.0139(8) -0.0006(6) 0.0046(6) 0.0026(6)
O2B 0.0135(8) 0.0198(8) 0.0181(8) -0.0028(6) 0.0056(6) 0.0005(6)
N1B 0.0130(9) 0.0152(9) 0.0165(9) -0.0033(7) 0.0050(8) 0.0002(7)
C1B 0.0167(11) 0.0197(11) 0.0145(11) -0.0023(9) 0.0034(9) 0.0034(9)
C2B 0.0165(11) 0.0202(11) 0.0137(11) -0.0012(9) 0.0029(9) 0.0033(9)
C3B 0.0219(12) 0.0216(12) 0.0200(12) -0.0052(10) 0.0032(10) 0.0033(10)
C4B 0.0226(12) 0.0193(12) 0.0239(13) -0.0036(10) 0.0024(10) 0.0001(10)
C5B 0.0181(12) 0.0213(12) 0.0258(13) -0.002(1) 0.0078(10) -0.0015(9)
C6B 0.0174(11) 0.0187(12) 0.0201(12) -0.0016(9) 0.0076(10) 0.0014(9)
C7B 0.0149(11) 0.0154(11) 0.0153(11) -0.0007(9) 0.0019(9) 0.0013(9)
C8B 0.0241(13) 0.0267(13) 0.0225(12) -0.0064(10) 0.0059(11) 0.0048(10)
C9B 0.0212(12) 0.0310(13) 0.0174(12) -0.0003(10) 0.0062(10) 0.0058(10)
C10B 0.0321(15) 0.0283(14) 0.0392(15) -0.0153(12) 0.0092(13) -0.0103(12)
C11B 0.0153(11) 0.0178(11) 0.0184(11) -0.0053(9) 0.0068(9) 0.0005(9)
C12B 0.0148(11) 0.0147(11) 0.0176(11) -0.0003(9) 0.0079(9) -0.0022(8)
C13B 0.0220(12) 0.0158(11) 0.0191(11) -0.0021(9) 0.0106(10) 0.0002(9)
C14B 0.0188(11) 0.0163(11) 0.0233(12) 0.0044(9) 0.0104(10) -0.0001(9)
C15B 0.0140(11) 0.0199(12) 0.0201(11) 0.0041(9) 0.0042(9) 0.0008(9)
C16B 0.0181(11) 0.0186(11) 0.0158(11) -0.0003(9) 0.0080(9) -0.0004(9)
C17B 0.0116(10) 0.0152(11) 0.0176(11) 0.0016(8) 0.0071(9) -0.0002(8)
C18B 0.0190(12) 0.0286(13) 0.0182(12) -0.0019(10) 0.0059(10) 0.0037(10)
C19B 0.0193(12) 0.0283(13) 0.0308(14) -0.0106(11) 0.0086(11) -0.0019(10)
C20B 0.0215(12) 0.0257(13) 0.0315(14) 0.0022(11) 0.0087(11) 0.0073(10)
C21B 0.0149(11) 0.0186(11) 0.0180(11) 0.0011(9) 0.0053(9) -0.0004(9)
C22B 0.0158(11) 0.0172(11) 0.0186(11) 0.0014(9) 0.0062(9) -0.0013(9)
C23B 0.0182(12) 0.0189(12) 0.0256(13) 0.001(1) 0.0075(10) -0.0008(9)
C24B 0.0208(12) 0.0235(13) 0.0217(12) 0.0013(10) 0.0083(10) 0.0012(10)
C25B 0.0181(11) 0.0215(12) 0.0113(11) 0.0043(9) 0.0046(9) 0.0005(9)
C26B 0.0198(11) 0.0186(12) 0.0220(12) 0.0030(9) 0.0052(10) -0.0019(9)
C27B 0.0185(12) 0.0297(13) 0.0244(13) 0.005(1) 0.0068(10) 0.0012(10)
C28B 0.0238(12) 0.0289(13) 0.0235(13) 0.0039(10) 0.0093(11) 0.0094(10)
C29B 0.0320(14) 0.0196(12) 0.0276(13) -0.0005(10) 0.0119(11) 0.0035(10)
C30B 0.0197(12) 0.0224(12) 0.0234(12) -0.0002(10) 0.0061(10) -0.0026(10)
C31B 0.0157(11) 0.0208(12) 0.0221(12) 0.0052(9) 0.0052(10) 0.0023(9)
C32B 0.0161(11) 0.0223(12) 0.0317(13) 0.0083(10) 0.0102(10) 0.0018(10)
C33B 0.0247(14) 0.0362(15) 0.0342(14) 0.0076(12) 0.0163(12) 0.0054(11)
C34B 0.0195(13) 0.0298(14) 0.0463(16) 0.0187(12) 0.0076(12) 0.0000(11)
C35B 0.0147(11) 0.0168(12) 0.0364(14) 0.0085(10) 0.0078(10) -0.0034(9)
C36B 0.0191(12) 0.0220(13) 0.0357(14) 0.0040(11) 0.0048(11) -0.0038(10)
C37B 0.0254(13) 0.0340(15) 0.0332(14) -0.0001(12) 0.0051(12) -0.0089(11)
C38B 0.0247(14) 0.0351(15) 0.0362(15) 0.0114(12) 0.0005(12) -0.0101(12)
C39B 0.0144(12) 0.0279(14) 0.0494(16) 0.0178(12) 0.0052(12) -0.0014(10)
C40B 0.0153(11) 0.0223(13) 0.0418(15) 0.0089(11) 0.0104(11) -0.0023(10)

loop_
_atom_type_symbol
_atom_type_description
_atom_type_scat_dispersion_real
_atom_type_scat_dispersion_imag
_atom_type_scat_source
C C 0.0033 0.0016 'International Tables Vol C Tables 4.2.6.8 and 6.1.1.4'
H H 0.0000 0.0000 'International Tables Vol C Tables 4.2.6.8 and 6.1.1.4'
N N 0.0061 0.0033 'International Tables Vol C Tables 4.2.6.8 and 6.1.1.4'
O O 0.0106 0.0060 'International Tables Vol C Tables 4.2.6.8 and 6.1.1.4'
F F 0.0171 0.0103 'International Tables Vol C Tables 4.2.6.8 and 6.1.1.4'
Nb Nb -2.0727 0.6215 'International Tables Vol C Tables 4.2.6.8 and 6.1.1.4'

loop_
_geom_angle_atom_site_label_1
_geom_angle_atom_site_label_2
_geom_angle_atom_site_label_3
_geom_angle
O2A Nb1A O1A 163.68(6)
O2A Nb1A N1A 82.13(6)
O1A Nb1A N1A 81.73(6)
O2A Nb1A C21A 97.55(7)
O1A Nb1A C21A 90.48(7)
N1A Nb1A C21A 127.84(8)
O2A Nb1A C31A 93.34(8)
O1A Nb1A C31A 94.78(8)
N1A Nb1A C31A 111.55(8)
C21A Nb1A C31A 120.49(8)
C1A O1A Nb1A 143.30(13)
C11A O2A Nb1A 142.25(13)
C7A N1A C17A 114.06(17)
C7A N1A Nb1A 124.88(14)
C17A N1A Nb1A 120.62(14)
O1A C1A C2A 111.65(17)
O1A C1A C8A 104.78(17)
C2A C1A C8A 112.14(18)
O1A C1A C9A 107.31(18)
C2A C1A C9A 110.09(17)
C8A C1A C9A 110.66(18)
C3A C2A C7A 119.4(2)
C3A C2A C1A 120.6(2)
C7A C2A C1A 119.94(19)
C4A C3A C2A 122.4(2)
C4A C3A H3AA 118.8
C2A C3A H3AA 118.8
C3A C4A C5A 117.5(2)
C3A C4A C10A 120.3(2)
C5A C4A C10A 122.1(2)
C6A C5A C4A 121.0(2)
C6A C5A H5AA 119.5
C4A C5A H5AA 119.5
C5A C6A C7A 121.9(2)
C5A C6A H6AA 119.0
C7A C6A H6AA 119.0
C6A C7A C2A 117.2(2)
C6A C7A N1A 118.53(19)
C2A C7A N1A 124.3(2)
F1A C8A F3A 107.32(18)
F1A C8A F2A 106.69(18)
F3A C8A F2A 107.05(19)
F1A C8A C1A 112.27(19)
F3A C8A C1A 112.77(18)
F2A C8A C1A 110.41(18)
F6A C9A F4A 107.21(18)
F6A C9A F5A 107.53(18)
F4A C9A F5A 107.15(19)
F6A C9A C1A 112.66(19)
F4A C9A C1A 112.65(18)
F5A C9A C1A 109.37(18)
C4A C10A H10A 109.5
C4A C10A H10B 109.5
H10A C10A H10B 109.5
C4A C10A H10C 109.5
H10A C10A H10C 109.5
H10B C10A H10C 109.5
O2A C11A C12A 111.61(17)
O2A C11A C18A 107.35(17)
C12A C11A C18A 110.78(17)
O2A C11A C19A 104.49(17)
C12A C11A C19A 112.69(17)
C18A C11A C19A 109.61(17)
C13A C12A C17A 119.63(19)
C13A C12A C11A 120.37(19)
C17A C12A C11A 120.00(19)
C14A C13A C12A 123.1(2)
C14A C13A H13A 118.4
C12A C13A H13A 118.4
C13A C14A C15A 116.7(2)
C13A C14A C20A 121.4(2)
C15A C14A C20A 121.8(2)
C16A C15A C14A 121.1(2)
C16A C15A H15A 119.4
C14A C15A H15A 119.4
C15A C16A C17A 122.4(2)
C15A C16A H16A 118.8
C17A C16A H16A 118.8
C16A C17A C12A 116.8(2)
C16A C17A N1A 119.02(19)
C12A C17A N1A 124.18(19)
F8A C18A F9A 106.85(18)
F8A C18A F7A 107.83(17)
F9A C18A F7A 107.52(17)
F8A C18A C11A 110.52(17)
F9A C18A C11A 112.63(18)
F7A C18A C11A 111.25(18)
F10A C19A F11A 106.99(18)
F10A C19A F12A 106.96(17)
F11A C19A F12A 107.75(18)
F10A C19A C11A 111.06(17)
F11A C19A C11A 110.42(17)
F12A C19A C11A 113.38(18)
C14A C20A H20A 109.5
C14A C20A H20B 109.5
H20A C20A H20B 109.5
C14A C20A H20C 109.5
H20A C20A H20C 109.5
H20B C20A H20C 109.5
C22A C21A Nb1A 128.12(15)
C22A C21A H21A 105.3
Nb1A C21A H21A 105.3
C22A C21A H21B 105.3
Nb1A C21A H21B 105.3
H21A C21A H21B 106.0
C23A C22A C25A 112.12(19)
C23A C22A C24A 107.86(18)
C25A C22A C24A 109.13(17)
C23A C22A C21A 109.52(17)
C25A C22A C21A 108.81(17)
C24A C22A C21A 109.36(18)
C22A C23A H23A 109.5
C22A C23A H23B 109.5
H23A C23A H23B 109.5
C22A C23A H23C 109.5
H23A C23A H23C 109.5
H23B C23A H23C 109.5
C22A C24A H24A 109.5
C22A C24A H24B 109.5
H24A C24A H24B 109.5
C22A C24A H24C 109.5
H24A C24A H24C 109.5
H24B C24A H24C 109.5
C30A C25A C26A 117.3(2)
C30A C25A C22A 122.7(2)
C26A C25A C22A 120.0(2)
C27A C26A C25A 121.3(2)
C27A C26A H26A 119.3
C25A C26A H26A 119.3
C28A C27A C26A 120.8(2)
C28A C27A H27A 119.6
C26A C27A H27A 119.6
C27A C28A C29A 118.8(2)
C27A C28A H28A 120.6
C29A C28A H28A 120.6
C28A C29A C30A 120.6(3)
C28A C29A H29A 119.7
C30A C29A H29A 119.7
C25A C30A C29A 121.2(2)
C25A C30A H30A 119.4
C29A C30A H30A 119.4
C32A C31A Nb1A 120.11(15)
C32A C31A H31A 107.3
Nb1A C31A H31A 107.3
C32A C31A H31B 107.3
Nb1A C31A H31B 107.3
H31A C31A H31B 106.9
C33A C32A C35A 112.24(19)
C33A C32A C34A 108.4(2)
C35A C32A C34A 108.70(19)
C33A C32A C31A 109.52(19)
C35A C32A C31A 108.36(18)
C34A C32A C31A 109.59(19)
C32A C33A H33A 109.5
C32A C33A H33B 109.5
H33A C33A H33B 109.5
C32A C33A H33C 109.5
H33A C33A H33C 109.5
H33B C33A H33C 109.5
C32A C34A H34A 109.5
C32A C34A H34B 109.5
H34A C34A H34B 109.5
C32A C34A H34C 109.5
H34A C34A H34C 109.5
H34B C34A H34C 109.5
C40A C35A C36A 117.5(2)
C40A C35A C32A 122.6(2)
C36A C35A C32A 119.8(2)
C37A C36A C35A 121.3(2)
C37A C36A H36A 119.3
C35A C36A H36A 119.3
C36A C37A C38A 120.3(2)
C36A C37A H37A 119.9
C38A C37A H37A 119.9
C39A C38A C37A 119.1(2)
C39A C38A H38A 120.4
C37A C38A H38A 120.4
C38A C39A C40A 120.5(2)
C38A C39A H39A 119.7
C40A C39A H39A 119.7
C39A C40A C35A 121.2(2)
C39A C40A H40A 119.4
C35A C40A H40A 119.4
O2B Nb1B O1B 163.30(6)
O2B Nb1B N1B 82.61(6)
O1B Nb1B N1B 81.66(6)
O2B Nb1B C21B 96.82(7)
O1B Nb1B C21B 89.27(7)
N1B Nb1B C21B 130.79(8)
O2B Nb1B C31B 96.02(8)
O1B Nb1B C31B 94.82(8)
N1B Nb1B C31B 111.09(8)
C21B Nb1B C31B 117.84(8)
C1B O1B Nb1B 142.53(13)
C11B O2B Nb1B 141.40(13)
C7B N1B C17B 114.66(17)
C7B N1B Nb1B 125.28(14)
C17B N1B Nb1B 119.97(13)
O1B C1B C2B 111.23(17)
O1B C1B C9B 107.37(18)
C2B C1B C9B 110.31(18)
O1B C1B C8B 104.59(17)
C2B C1B C8B 113.31(19)
C9B C1B C8B 109.74(18)
C3B C2B C7B 118.9(2)
C3B C2B C1B 121.0(2)
C7B C2B C1B 120.10(19)
C4B C3B C2B 122.8(2)
C4B C3B H3BA 118.6
C2B C3B H3BA 118.6
C3B C4B C5B 117.3(2)
C3B C4B C10B 120.9(2)
C5B C4B C10B 121.7(2)
C6B C5B C4B 121.2(2)
C6B C5B H5BA 119.4
C4B C5B H5BA 119.4
C5B C6B C7B 121.6(2)
C5B C6B H6BA 119.2
C7B C6B H6BA 119.2
C6B C7B C2B 118.1(2)
C6B C7B N1B 118.45(19)
C2B C7B N1B 123.5(2)
F2B C8B F1B 107.12(19)
F2B C8B F3B 107.4(2)
F1B C8B F3B 106.68(19)
F2B C8B C1B 110.22(19)
F1B C8B C1B 111.18(19)
F3B C8B C1B 113.88(19)
F6B C9B F4B 107.75(18)
F6B C9B F5B 107.05(18)
F4B C9B F5B 106.71(19)
F6B C9B C1B 112.3(2)
F4B C9B C1B 112.36(18)
F5B C9B C1B 110.39(18)
C4B C10B H10D 109.5
C4B C10B H10E 109.5
H10D C10B H10E 109.5
C4B C10B H10F 109.5
H10D C10B H10F 109.5
H10E C10B H10F 109.5
O2B C11B C12B 111.24(17)
O2B C11B C18B 107.87(17)
C12B C11B C18B 110.43(18)
O2B C11B C19B 104.16(17)
C12B C11B C19B 112.76(18)
C18B C11B C19B 110.12(18)
C13B C12B C17B 118.98(19)
C13B C12B C11B 120.50(19)
C17B C12B C11B 120.51(19)
C14B C13B C12B 122.5(2)
C14B C13B H13B 118.8
C12B C13B H13B 118.8
C13B C14B C15B 117.8(2)
C13B C14B C20B 121.3(2)
C15B C14B C20B 120.9(2)
C16B C15B C14B 120.5(2)
C16B C15B H15B 119.8
C14B C15B H15B 119.8
C15B C16B C17B 122.0(2)
C15B C16B H16B 119.0
C17B C16B H16B 119.0
C16B C17B C12B 117.85(19)
C16B C17B N1B 118.03(19)
C12B C17B N1B 124.11(18)
F9B C18B F7B 107.10(18)
F9B C18B F8B 107.19(19)
F7B C18B F8B 107.11(18)
F9B C18B C11B 110.45(18)
F7B C18B C11B 112.83(19)
F8B C18B C11B 111.87(18)
F12B C19B F10B 107.6(2)
F12B C19B F11B 107.7(2)
F10B C19B F11B 106.97(19)
F12B C19B C11B 109.96(19)
F10B C19B C11B 111.5(2)
F11B C19B C11B 112.85(19)
C14B C20B H20D 109.5
C14B C20B H20E 109.5
H20D C20B H20E 109.5
C14B C20B H20F 109.5
H20D C20B H20F 109.5
H20E C20B H20F 109.5
C22B C21B Nb1B 128.34(15)
C22B C21B H21C 105.2
Nb1B C21B H21C 105.2
C22B C21B H21D 105.2
Nb1B C21B H21D 105.2
H21C C21B H21D 105.9
C23B C22B C25B 112.03(18)
C23B C22B C24B 108.42(18)
C25B C22B C24B 108.65(17)
C23B C22B C21B 109.67(17)
C25B C22B C21B 109.42(18)
C24B C22B C21B 108.57(18)
C22B C23B H23D 109.5
C22B C23B H23E 109.5
H23D C23B H23E 109.5
C22B C23B H23F 109.5
H23D C23B H23F 109.5
H23E C23B H23F 109.5
C22B C24B H24D 109.5
C22B C24B H24E 109.5
H24D C24B H24E 109.5
C22B C24B H24F 109.5
H24D C24B H24F 109.5
H24E C24B H24F 109.5
C30B C25B C26B 117.3(2)
C30B C25B C22B 123.5(2)
C26B C25B C22B 119.2(2)
C27B C26B C25B 121.4(2)
C27B C26B H26B 119.3
C25B C26B H26B 119.3
C28B C27B C26B 120.3(2)
C28B C27B H27B 119.9
C26B C27B H27B 119.9
C29B C28B C27B 119.2(2)
C29B C28B H28B 120.4
C27B C28B H28B 120.4
C28B C29B C30B 120.7(2)
C28B C29B H29B 119.6
C30B C29B H29B 119.6
C29B C30B C25B 121.1(2)
C29B C30B H30B 119.4
C25B C30B H30B 119.4
C32B C31B Nb1B 119.21(14)
C32B C31B H31C 107.5
Nb1B C31B H31C 107.5
C32B C31B H31D 107.5
Nb1B C31B H31D 107.5
H31C C31B H31D 107.0
C33B C32B C35B 112.46(19)
C33B C32B C34B 108.5(2)
C35B C32B C34B 109.1(2)
C33B C32B C31B 109.25(19)
C35B C32B C31B 109.07(18)
C34B C32B C31B 108.35(18)
C32B C33B H33D 109.5
C32B C33B H33E 109.5
H33D C33B H33E 109.5
C32B C33B H33F 109.5
H33D C33B H33F 109.5
H33E C33B H33F 109.5
C32B C34B H34D 109.5
C32B C34B H34E 109.5
H34D C34B H34E 109.5
C32B C34B H34F 109.5
H34D C34B H34F 109.5
H34E C34B H34F 109.5
C36B C35B C40B 117.5(2)
C36B C35B C32B 119.7(2)
C40B C35B C32B 122.8(2)
C37B C36B C35B 121.5(2)
C37B C36B H36B 119.2
C35B C36B H36B 119.2
C38B C37B C36B 120.2(3)
C38B C37B H37B 119.9
C36B C37B H37B 119.9
C39B C38B C37B 119.1(2)
C39B C38B H38B 120.5
C37B C38B H38B 120.5
C38B C39B C40B 120.7(2)
C38B C39B H39B 119.7
C40B C39B H39B 119.7
C39B C40B C35B 120.9(3)
C39B C40B H40B 119.5
C35B C40B H40B 119.5

loop_
_geom_bond_atom_site_label_1
_geom_bond_atom_site_label_2
_geom_bond_distance
Nb1A O2A 1.8960(14)
Nb1A O1A 1.9108(14)
Nb1A N1A 2.0312(18)
Nb1A C21A 2.152(2)
Nb1A C31A 2.181(2)
F1A C8A 1.335(3)
F2A C8A 1.343(3)
F3A C8A 1.339(2)
F4A C9A 1.337(3)
F5A C9A 1.342(3)
F6A C9A 1.336(2)
F7A C18A 1.341(2)
F8A C18A 1.334(2)
F9A C18A 1.340(2)
F10A C19A 1.333(2)
F11A C19A 1.340(2)
F12A C19A 1.340(2)
O1A C1A 1.392(2)
O2A C11A 1.396(2)
N1A C7A 1.423(3)
N1A C17A 1.426(3)
C1A C2A 1.529(3)
C1A C8A 1.538(3)
C1A C9A 1.542(3)
C2A C3A 1.403(3)
C2A C7A 1.405(3)
C3A C4A 1.382(3)
C3A H3AA 0.9500
C4A C5A 1.390(3)
C4A C10A 1.514(3)
C5A C6A 1.378(3)
C5A H5AA 0.9500
C6A C7A 1.403(3)
C6A H6AA 0.9500
C10A H10A 0.9800
C10A H10B 0.9800
C10A H10C 0.9800
C11A C12A 1.523(3)
C11A C18A 1.536(3)
C11A C19A 1.557(3)
C12A C13A 1.396(3)
C12A C17A 1.410(3)
C13A C14A 1.386(3)
C13A H13A 0.9500
C14A C15A 1.399(3)
C14A C20A 1.502(3)
C15A C16A 1.377(3)
C15A H15A 0.9500
C16A C17A 1.405(3)
C16A H16A 0.9500
C20A H20A 0.9800
C20A H20B 0.9800
C20A H20C 0.9800
C21A C22A 1.558(3)
C21A H21A 0.9900
C21A H21B 0.9900
C22A C23A 1.531(3)
C22A C25A 1.537(3)
C22A C24A 1.539(3)
C23A H23A 0.9800
C23A H23B 0.9800
C23A H23C 0.9800
C24A H24A 0.9800
C24A H24B 0.9800
C24A H24C 0.9800
C25A C30A 1.391(3)
C25A C26A 1.397(3)
C26A C27A 1.386(3)
C26A H26A 0.9500
C27A C28A 1.378(4)
C27A H27A 0.9500
C28A C29A 1.382(4)
C28A H28A 0.9500
C29A C30A 1.393(3)
C29A H29A 0.9500
C30A H30A 0.9500
C31A C32A 1.549(3)
C31A H31A 0.9900
C31A H31B 0.9900
C32A C33A 1.532(3)
C32A C35A 1.540(3)
C32A C34A 1.544(3)
C33A H33A 0.9800
C33A H33B 0.9800
C33A H33C 0.9800
C34A H34A 0.9800
C34A H34B 0.9800
C34A H34C 0.9800
C35A C40A 1.393(3)
C35A C36A 1.399(3)
C36A C37A 1.383(3)
C36A H36A 0.9500
C37A C38A 1.388(3)
C37A H37A 0.9500
C38A C39A 1.384(3)
C38A H38A 0.9500
C39A C40A 1.385(3)
C39A H39A 0.9500
C40A H40A 0.9500
Nb1B O2B 1.9073(14)
Nb1B O1B 1.9141(14)
Nb1B N1B 2.0211(17)
Nb1B C21B 2.145(2)
Nb1B C31B 2.166(2)
F1B C8B 1.337(3)
F2B C8B 1.337(3)
F3B C8B 1.344(3)
F4B C9B 1.342(3)
F5B C9B 1.343(3)
F6B C9B 1.334(3)
F7B C18B 1.339(2)
F8B C18B 1.341(3)
F9B C18B 1.336(3)
F10B C19B 1.334(3)
F11B C19B 1.340(3)
F12B C19B 1.333(3)
O1B C1B 1.393(2)
O2B C11B 1.403(2)
N1B C7B 1.426(3)
N1B C17B 1.431(3)
C1B C2B 1.526(3)
C1B C9B 1.541(3)
C1B C8B 1.551(3)
C2B C3B 1.399(3)
C2B C7B 1.405(3)
C3B C4B 1.384(3)
C3B H3BA 0.9500
C4B C5B 1.389(3)
C4B C10B 1.501(3)
C5B C6B 1.378(3)
C5B H5BA 0.9500
C6B C7B 1.396(3)
C6B H6BA 0.9500
C10B H10D 0.9800
C10B H10E 0.9800
C10B H10F 0.9800
C11B C12B 1.525(3)
C11B C18B 1.541(3)
C11B C19B 1.557(3)
C12B C13B 1.406(3)
C12B C17B 1.406(3)
C13B C14B 1.384(3)
C13B H13B 0.9500
C14B C15B 1.398(3)
C14B C20B 1.508(3)
C15B C16B 1.379(3)
C15B H15B 0.9500
C16B C17B 1.403(3)
C16B H16B 0.9500
C20B H20D 0.9800
C20B H20E 0.9800
C20B H20F 0.9800
C21B C22B 1.545(3)
C21B H21C 0.9900
C21B H21D 0.9900
C22B C23B 1.531(3)
C22B C25B 1.538(3)
C22B C24B 1.540(3)
C23B H23D 0.9800
C23B H23E 0.9800
C23B H23F 0.9800
C24B H24D 0.9800
C24B H24E 0.9800
C24B H24F 0.9800
C25B C30B 1.394(3)
C25B C26B 1.400(3)
C26B C27B 1.388(3)
C26B H26B 0.9500
C27B C28B 1.381(3)
C27B H27B 0.9500
C28B C29B 1.379(3)
C28B H28B 0.9500
C29B C30B 1.390(3)
C29B H29B 0.9500
C30B H30B 0.9500
C31B C32B 1.554(3)
C31B H31C 0.9900
C31B H31D 0.9900
C32B C33B 1.536(3)
C32B C35B 1.537(3)
C32B C34B 1.543(3)
C33B H33D 0.9800
C33B H33E 0.9800
C33B H33F 0.9800
C34B H34D 0.9800
C34B H34E 0.9800
C34B H34F 0.9800
C35B C36B 1.389(3)
C35B C40B 1.397(3)
C36B C37B 1.385(3)
C36B H36B 0.9500
C37B C38B 1.385(4)
C37B H37B 0.9500
C38B C39B 1.379(4)
C38B H38B 0.9500
C39B C40B 1.387(3)
C39B H39B 0.9500
C40B H40B 0.9500
